data_2210176
loop_
_publ_author_name
'Guo, Cheng'
'Tang, Qing-Gang'
'Wu, Wen-Yuan'
'Zhang, Dong-Mei'

_publ_section_title
;Methyl
 2-amino-4-(2,6-difluorophenyl)-4<i>H</i>-naphtho[1,2-<i>b</i>]chromene-3-carboxylate
;
_journal_issue 9
_journal_name_full 'Acta Crystallographica Section E'
_journal_page_first o4098
_journal_page_last o4099
_journal_paper_doi 10.1107/S160053680603340X
_journal_volume 62
_journal_year 2006
_chemical_formula_moiety 'C21 H15 F2 N O3'
_chemical_formula_sum 'C21 H15 F2 N O3'
_chemical_formula_weight 367.34
_chemical_name_systematic
;Methyl
 2-amino-4-(2',6'-difluorophenyl)-4H-naphtho[1,2-b]chromene-3-carboxylate
;
_space_group_IT_number 9
_symmetry_cell_setting monoclinic
_symmetry_space_group_name_Hall 'C -2yc'
_symmetry_space_group_name_H-M 'C 1 c 1'
_atom_sites_solution_hydrogens geom
_atom_sites_solution_primary direct
_atom_sites_solution_secondary difmap
_cell_angle_alpha 90.00
_cell_angle_beta 96.95(3)
_cell_angle_gamma 90.00
_cell_formula_units_Z 4
_cell_length_a 13.930(3)
_cell_length_b 13.499(3)
_cell_length_c 8.9040(18)
_cell_measurement_reflns_used 25
_cell_measurement_temperature 293(2)
_cell_measurement_theta_max 12
_cell_measurement_theta_min 10
_cell_volume 1662.0(6)
_computing_cell_refinement 'CAD-4 Software'
_computing_data_collection 'CAD-4 Software (Enraf-Nonius, 1989)'
_computing_data_reduction 'XCAD4 (Harms & Wocadlo, 1995)'
_computing_molecular_graphics 'SHELXTL (Siemens, 1996)'
_computing_publication_material SHELXTL
_computing_structure_refinement 'SHELXL97 (Sheldrick, 1997)'
_computing_structure_solution 'SHELXS97 (Sheldrick, 1997)'
_diffrn_ambient_temperature 293(2)
_diffrn_measured_fraction_theta_full 0.999
_diffrn_measured_fraction_theta_max 0.999
_diffrn_measurement_device_type 'Enraf-Nonius CAD-4 diffractometer'
_diffrn_measurement_method \w/2\q
_diffrn_radiation_monochromator graphite
_diffrn_radiation_source 'fine-focus sealed tube'
_diffrn_radiation_type MoK\a
_diffrn_radiation_wavelength 0.71073
_diffrn_reflns_av_R_equivalents 0.0337
_diffrn_reflns_av_sigmaI/netI 0.0296
_diffrn_reflns_limit_h_max 17
_diffrn_reflns_limit_h_min 0
_diffrn_reflns_limit_k_max 16
_diffrn_reflns_limit_k_min 0
_diffrn_reflns_limit_l_max 10
_diffrn_reflns_limit_l_min -10
_diffrn_reflns_number 1687
_diffrn_reflns_theta_full 25.97
_diffrn_reflns_theta_max 25.97
_diffrn_reflns_theta_min 2.11
_diffrn_standards_decay_% 0
_diffrn_standards_interval_count 200
_diffrn_standards_number 3
_exptl_absorpt_coefficient_mu 0.113
_exptl_absorpt_correction_T_max 0.9671
_exptl_absorpt_correction_T_min 0.9601
_exptl_absorpt_correction_type psi-scan
_exptl_absorpt_process_details '(North <i>et al.</i>,  1968)'
_exptl_crystal_colour colourless
_exptl_crystal_density_diffrn 1.468
_exptl_crystal_density_method 'not measured'
_exptl_crystal_description Block
_exptl_crystal_F_000 760
_exptl_crystal_size_max 0.40
_exptl_crystal_size_mid 0.30
_exptl_crystal_size_min 0.30
_refine_diff_density_max 0.324
_refine_diff_density_min -0.470
_refine_ls_extinction_method none
_refine_ls_goodness_of_fit_ref 1.056
_refine_ls_hydrogen_treatment constr
_refine_ls_matrix_type full
_refine_ls_number_parameters 245
_refine_ls_number_reflns 1622
_refine_ls_number_restraints 2
_refine_ls_restrained_S_all 1.056
_refine_ls_R_factor_all 0.0687
_refine_ls_R_factor_gt 0.0618
_refine_ls_shift/su_max 0.001
_refine_ls_shift/su_mean <0.001
_refine_ls_structure_factor_coef Fsqd
_refine_ls_weighting_details 'calc w=1/[\s^2^(Fo^2^)+(0.1421P)^2^+0.5380P] where P=(Fo^2^+2Fc^2^)/3'
_refine_ls_weighting_scheme calc
_refine_ls_wR_factor_gt 0.1764
_refine_ls_wR_factor_ref 0.1843
_reflns_number_gt 1422
_reflns_number_total 1622
_reflns_threshold_expression 'I > 2\s(I)'
_cod_data_source_file ci2149.cif
_cod_data_source_block I
_cod_depositor_comments
;
The following automatic conversions were performed:
'_symmetry_cell_setting' value 'Monoclinic' changed to 'monoclinic'
according to '/home/saulius/struct/CIF-dictionaries/cif_core.dic'
dictionary named 'cif_core.dic' version 2.4.1 from 2010-06-29.

Automatic conversion script
Id: cif_fix_enum 1527 2010-12-29 10:47:43Z saulius 

The following automatic conversions were performed:

'_symmetry_cell_setting' value 'Monoclinic' changed to 'monoclinic'
according to /home/saulius/struct/CIF-dictionaries/cif_core.dic
dictionary named 'cif_core.dic' version 2.4.1 from 2010-06-29.

Automatic conversion script
Id: cif_fix_values 1715 2011-07-08 13:25:40Z adriana 
;
_cod_original_sg_symbol_H-M 'C c'
_cod_database_code 2210176

loop_
_symmetry_equiv_pos_as_xyz
'x, y, z'
'x, -y, z+1/2'
'x+1/2, y+1/2, z'
'x+1/2, -y+1/2, z+1/2'

loop_
_atom_site_type_symbol
_atom_site_label
_atom_site_fract_x
_atom_site_fract_y
_atom_site_fract_z
_atom_site_U_iso_or_equiv
_atom_site_adp_type
_atom_site_calc_flag
_atom_site_refinement_flags
_atom_site_occupancy
F F1 0.5742(5) 0.0268(4) 0.9827(7) 0.0994(18) Uani d . 1
F F2 0.5380(6) 0.2850(5) 0.6409(9) 0.120(2) Uani d . 1
O O1 0.7015(3) 0.3877(3) 0.7505(4) 0.0378(8) Uani d . 1
O O2 0.6164(3) 0.2127(3) 1.1697(4) 0.0408(9) Uani d . 1
O O3 0.6259(3) 0.3773(3) 1.1896(4) 0.0394(9) Uani d . 1
N N1 0.6570(3) 0.4784(3) 0.9373(5) 0.0387(10) Uani d . 1
H H1A 0.6380 0.4885 1.0244 0.046 Uiso calc R 1
H H1B 0.6677 0.5277 0.8806 0.046 Uiso calc R 1
C C1 0.7319(3) 0.2119(3) 0.7614(5) 0.0295(10) Uani d . 1
C C2 0.7809(3) 0.1292(4) 0.7035(5) 0.0309(10) Uani d . 1
C C3 0.7648(4) 0.0301(4) 0.7459(6) 0.0374(11) Uani d . 1
H H3 0.7195 0.0171 0.8118 0.045 Uiso calc R 1
C C4 0.8142(4) -0.0464(4) 0.6923(6) 0.0442(13) Uani d . 1
H H4 0.8012 -0.1111 0.7195 0.053 Uiso calc R 1
C C5 0.8853(4) -0.0277(5) 0.5956(7) 0.0524(16) Uani d . 1
H H5 0.9211 -0.0801 0.5635 0.063 Uiso calc R 1
C C6 0.9020(4) 0.0655(5) 0.5490(7) 0.0487(14) Uani d . 1
H H6 0.9482 0.0766 0.4837 0.058 Uiso calc R 1
C C7 0.8492(4) 0.1462(4) 0.5994(6) 0.0383(12) Uani d . 1
C C8 0.8620(4) 0.2445(5) 0.5467(6) 0.0432(13) Uani d . 1
H H8 0.9057 0.2559 0.4774 0.052 Uiso calc R 1
C C9 0.8120(4) 0.3210(4) 0.5954(6) 0.0416(12) Uani d . 1
H H9 0.8190 0.3845 0.5577 0.050 Uiso calc R 1
C C10 0.7482(4) 0.3029(3) 0.7057(5) 0.0312(10) Uani d . 1
C C11 0.6644(3) 0.2008(3) 0.8810(5) 0.0264(9) Uani d . 1
H H11 0.6936 0.1529 0.9557 0.032 Uiso calc R 1
C C12 0.5653(3) 0.1611(3) 0.8180(5) 0.0282(9) Uani d . 1
C C13 0.5085(4) 0.2082(4) 0.7003(6) 0.0348(11) Uani d . 1
C C14 0.4170(4) 0.1752(5) 0.6455(7) 0.0462(13) Uani d . 1
H H14 0.3805 0.2101 0.5685 0.055 Uiso calc R 1
C C15 0.3798(4) 0.0926(5) 0.7029(8) 0.0529(16) Uani d . 1
H H15 0.3189 0.0696 0.6639 0.063 Uiso calc R 1
C C16 0.4343(4) 0.0423(4) 0.8215(8) 0.0480(15) Uani d . 1
H H16 0.4098 -0.0140 0.8635 0.058 Uiso calc R 1
C C17 0.5250(4) 0.0777(4) 0.8751(6) 0.0383(12) Uani d . 1
C C18 0.6570(3) 0.2998(3) 0.9625(5) 0.0277(10) Uani d . 1
C C19 0.6699(3) 0.3864(3) 0.8903(5) 0.0293(10) Uani d . 1
C C20 0.6315(3) 0.3035(4) 1.1156(5) 0.0293(10) Uani d . 1
C C21 0.5897(6) 0.2087(5) 1.3230(7) 0.0586(18) Uani d . 1
H H21A 0.6389 0.2406 1.3912 0.088 Uiso calc R 1
H H21B 0.5837 0.1409 1.3526 0.088 Uiso calc R 1
H H21C 0.5292 0.2421 1.3260 0.088 Uiso calc R 1

loop_
_atom_site_aniso_label
_atom_site_aniso_U_11
_atom_site_aniso_U_22
_atom_site_aniso_U_33
_atom_site_aniso_U_12
_atom_site_aniso_U_13
_atom_site_aniso_U_23
F1 0.106(4) 0.085(3) 0.103(4) -0.011(3) -0.007(3) 0.019(3)
F2 0.106(5) 0.131(5) 0.119(5) 0.003(4) -0.011(4) 0.018(4)
O1 0.053(2) 0.0293(17) 0.0335(17) -0.0014(16) 0.0170(16) 0.0058(14)
O2 0.061(2) 0.0344(18) 0.0288(18) -0.0049(17) 0.0139(16) 0.0010(13)
O3 0.049(2) 0.0382(19) 0.0306(17) -0.0046(16) 0.0051(15) -0.0093(15)
N1 0.055(3) 0.0261(19) 0.035(2) -0.0008(19) 0.007(2) 0.0038(16)
C1 0.025(2) 0.035(2) 0.027(2) -0.0016(19) -0.0034(18) -0.0023(18)
C2 0.022(2) 0.041(3) 0.028(2) 0.0018(18) -0.0026(17) -0.0044(18)
C3 0.035(3) 0.040(3) 0.036(3) 0.001(2) 0.000(2) -0.003(2)
C4 0.048(3) 0.036(3) 0.045(3) 0.008(2) -0.010(2) -0.007(2)
C5 0.052(4) 0.061(4) 0.041(3) 0.025(3) -0.002(3) -0.018(3)
C6 0.033(3) 0.070(4) 0.043(3) 0.009(3) 0.007(2) -0.010(3)
C7 0.027(2) 0.055(3) 0.033(2) 0.003(2) 0.004(2) -0.008(2)
C8 0.035(3) 0.061(4) 0.037(3) -0.011(2) 0.017(2) -0.004(2)
C9 0.042(3) 0.044(3) 0.040(3) -0.011(2) 0.011(2) 0.003(2)
C10 0.030(2) 0.034(3) 0.030(2) -0.0015(19) 0.0027(19) -0.0005(19)
C11 0.029(2) 0.0231(19) 0.026(2) -0.0044(17) 0.0008(17) 0.0005(16)
C12 0.028(2) 0.028(2) 0.029(2) -0.0008(18) 0.0076(18) -0.0079(17)
C13 0.033(2) 0.039(3) 0.033(2) -0.002(2) 0.0068(19) 0.001(2)
C14 0.034(3) 0.057(3) 0.045(3) 0.006(2) -0.002(2) -0.009(3)
C15 0.029(3) 0.056(3) 0.074(4) -0.006(2) 0.008(3) -0.028(3)
C16 0.043(3) 0.034(3) 0.070(4) -0.018(2) 0.022(3) -0.013(3)
C17 0.040(3) 0.029(2) 0.049(3) -0.001(2) 0.015(2) -0.002(2)
C18 0.030(2) 0.029(2) 0.024(2) -0.0050(18) 0.0011(17) -0.0022(17)
C19 0.034(2) 0.029(2) 0.024(2) -0.0009(19) -0.0002(18) 0.0026(17)
C20 0.024(2) 0.036(2) 0.027(2) -0.0019(18) 0.0020(17) -0.0011(19)
C21 0.082(5) 0.062(4) 0.034(3) -0.008(3) 0.017(3) 0.004(2)

loop_
_atom_type_symbol
_atom_type_description
_atom_type_scat_dispersion_real
_atom_type_scat_dispersion_imag
_atom_type_scat_source
C C 0.0033 0.0000 'International Tables Vol C Tables 4.2.6.8 and 6.1.1.4'
H H 0.0000 0.0000 'International Tables Vol C Tables 4.2.6.8 and 6.1.1.4'
N N 0.0061 0.0000 'International Tables Vol C Tables 4.2.6.8 and 6.1.1.4'
O O 0.0106 0.0000 'International Tables Vol C Tables 4.2.6.8 and 6.1.1.4'
F F 0.0171 0.0000 'International Tables Vol C Tables 4.2.6.8 and 6.1.1.4'

loop_
_geom_angle_atom_site_label_1
_geom_angle_atom_site_label_2
_geom_angle_atom_site_label_3
_geom_angle
C19 O1 C10 117.4(4)
C20 O2 C21 116.0(4)
C19 N1 H1A 120.0
C19 N1 H1B 120.0
H1A N1 H1B 120.0
C10 C1 C2 117.7(4)
C10 C1 C11 119.6(4)
C2 C1 C11 122.7(4)
C3 C2 C7 117.8(5)
C3 C2 C1 122.7(4)
C7 C2 C1 119.5(5)
C4 C3 C2 121.4(5)
C4 C3 H3 119.3
C2 C3 H3 119.3
C3 C4 C5 120.1(6)
C3 C4 H4 120.0
C5 C4 H4 120.0
C6 C5 C4 120.8(5)
C6 C5 H5 119.6
C4 C5 H5 119.6
C5 C6 C7 120.1(5)
C5 C6 H6 119.9
C7 C6 H6 119.9
C6 C7 C2 119.7(5)
C6 C7 C8 121.3(5)
C2 C7 C8 119.0(4)
C9 C8 C7 121.1(4)
C9 C8 H8 119.4
C7 C8 H8 119.4
C8 C9 C10 118.7(5)
C8 C9 H9 120.6
C10 C9 H9 120.6
C1 C10 O1 122.3(4)
C1 C10 C9 123.7(4)
O1 C10 C9 114.0(4)
C1 C11 C12 112.9(3)
C1 C11 C18 109.3(4)
C12 C11 C18 111.9(4)
C1 C11 H11 107.5
C12 C11 H11 107.5
C18 C11 H11 107.5
C17 C12 C13 115.6(4)
C17 C12 C11 122.8(4)
C13 C12 C11 121.6(4)
F2 C13 C14 116.9(6)
F2 C13 C12 120.7(5)
C14 C13 C12 122.3(5)
C15 C14 C13 120.7(6)
C15 C14 H14 119.7
C13 C14 H14 119.7
C14 C15 C16 119.1(5)
C14 C15 H15 120.5
C16 C15 H15 120.5
C17 C16 C15 118.9(5)
C17 C16 H16 120.5
C15 C16 H16 120.5
F1 C17 C16 116.7(5)
F1 C17 C12 119.9(5)
C16 C17 C12 123.3(5)
C19 C18 C20 118.5(4)
C19 C18 C11 120.5(4)
C20 C18 C11 120.9(4)
N1 C19 C18 128.7(4)
N1 C19 O1 110.1(4)
C18 C19 O1 121.2(4)
O3 C20 O2 122.4(4)
O3 C20 C18 125.6(4)
O2 C20 C18 111.9(4)
O2 C21 H21A 109.5
O2 C21 H21B 109.5
H21A C21 H21B 109.5
O2 C21 H21C 109.5
H21A C21 H21C 109.5
H21B C21 H21C 109.5

loop_
_geom_bond_atom_site_label_1
_geom_bond_atom_site_label_2
_geom_bond_distance
F1 C17 1.304(8)
F2 C13 1.255(8)
O1 C19 1.370(6)
O1 C10 1.399(6)
O2 C20 1.342(6)
O2 C21 1.458(6)
O3 C20 1.203(6)
N1 C19 1.329(6)
N1 H1A 0.86
N1 H1B 0.86
C1 C10 1.355(6)
C1 C2 1.436(6)
C1 C11 1.511(6)
C2 C3 1.415(7)
C2 C7 1.424(7)
C3 C4 1.359(8)
C3 H3 0.93
C4 C5 1.411(10)
C4 H4 0.93
C5 C6 1.354(10)
C5 H5 0.93
C6 C7 1.418(8)
C6 H6 0.93
C7 C8 1.426(8)
C8 C9 1.347(8)
C8 H8 0.93
C9 C10 1.423(7)
C9 H9 0.93
C11 C12 1.524(6)
C11 C18 1.530(6)
C11 H11 0.98
C12 C17 1.382(6)
C12 C13 1.388(7)
C13 C14 1.383(8)
C14 C15 1.356(9)
C14 H14 0.93
C15 C16 1.399(10)
C15 H15 0.93
C16 C17 1.381(8)
C16 H16 0.93
C18 C19 1.356(6)
C18 C20 1.451(6)
C21 H21A 0.96
C21 H21B 0.96
C21 H21C 0.96

loop_
_geom_hbond_atom_site_label_D
_geom_hbond_atom_site_label_H
_geom_hbond_atom_site_label_A
_geom_hbond_site_symmetry_A
_geom_hbond_distance_DH
_geom_hbond_distance_HA
_geom_hbond_distance_DA
_geom_hbond_angle_DHA
N1 H1A O3 . 0.86 2.12 2.707(6) 125
N1 H1B O3 2_564 0.86 2.15 2.936(5) 151
C5 H5 F2 3_545 0.93 2.48 3.297(10) 146
C8 H8 Cg1 4_554 0.93 2.74 3.578(6) 150

loop_
_geom_torsion_atom_site_label_1
_geom_torsion_atom_site_label_2
_geom_torsion_atom_site_label_3
_geom_torsion_atom_site_label_4
_geom_torsion
C10 C1 C2 C3 -175.8(4)
C11 C1 C2 C3 4.5(7)
C10 C1 C2 C7 4.5(6)
C11 C1 C2 C7 -175.2(4)
C7 C2 C3 C4 1.5(7)
C1 C2 C3 C4 -178.2(5)
C2 C3 C4 C5 1.8(8)
C3 C4 C5 C6 -3.2(8)
C4 C5 C6 C7 1.2(9)
C5 C6 C7 C2 2.2(8)
C5 C6 C7 C8 -177.1(5)
C3 C2 C7 C6 -3.5(7)
C1 C2 C7 C6 176.2(4)
C3 C2 C7 C8 175.8(5)
C1 C2 C7 C8 -4.5(7)
C6 C7 C8 C9 -179.7(5)
C2 C7 C8 C9 1.1(8)
C7 C8 C9 C10 2.4(8)
C2 C1 C10 O1 177.7(4)
C11 C1 C10 O1 -2.6(7)
C2 C1 C10 C9 -1.1(7)
C11 C1 C10 C9 178.6(5)
C19 O1 C10 C1 25.5(7)
C19 O1 C10 C9 -155.6(4)
C8 C9 C10 C1 -2.4(8)
C8 C9 C10 O1 178.7(5)
C10 C1 C11 C12 102.8(5)
C2 C1 C11 C12 -77.6(5)
C10 C1 C11 C18 -22.4(5)
C2 C1 C11 C18 157.2(4)
C1 C11 C12 C17 125.0(5)
C18 C11 C12 C17 -111.2(5)
C1 C11 C12 C13 -56.4(5)
C18 C11 C12 C13 67.5(5)
C17 C12 C13 F2 179.6(6)
C11 C12 C13 F2 0.8(8)
C17 C12 C13 C14 1.2(7)
C11 C12 C13 C14 -177.5(5)
F2 C13 C14 C15 179.7(6)
C12 C13 C14 C15 -1.9(8)
C13 C14 C15 C16 1.7(8)
C14 C15 C16 C17 -0.9(8)
C15 C16 C17 F1 -178.1(6)
C15 C16 C17 C12 0.3(8)
C13 C12 C17 F1 178.0(5)
C11 C12 C17 F1 -3.3(7)
C13 C12 C17 C16 -0.4(7)
C11 C12 C17 C16 178.3(5)
C1 C11 C18 C19 28.2(6)
C12 C11 C18 C19 -97.6(5)
C1 C11 C18 C20 -154.8(4)
C12 C11 C18 C20 79.4(5)
C20 C18 C19 N1 -4.3(7)
C11 C18 C19 N1 172.8(5)
C20 C18 C19 O1 174.7(4)
C11 C18 C19 O1 -8.2(7)
C10 O1 C19 N1 159.6(4)
C10 O1 C19 C18 -19.5(7)
C21 O2 C20 O3 1.7(8)
C21 O2 C20 C18 -179.7(5)
C19 C18 C20 O3 -4.5(7)
C11 C18 C20 O3 178.4(5)
C19 C18 C20 O2 176.9(4)
C11 C18 C20 O2 -0.1(6)
